data_7134656
loop_
_publ_author_name
'Suo, Meng-Ting'
'Fleege, Jouke A.'
'Yutronkie, Nathan J.'
'Nadurata, Vincent L.'
'Chernyshov, Dmitry'
'Rouzi\`eres, Mathieu'
'Mailman, Aaron'
'Cl\'erac, Rodolphe'
'Dechambenoit, Pierre'

_publ_section_title
;
 Syntheses and characterisation of terephthalonitrile radical salts
;
_journal_issue 54
_journal_name_full 'Chemical Communications'
_journal_page_first 9972
_journal_page_last 9975
_journal_paper_doi 10.1039/D5CC02417J
_journal_volume 61
_journal_year 2025
_chemical_formula_moiety 'C12 H12 N2 Na O'
_chemical_formula_sum 'C12 H12 N2 Na O'
_chemical_formula_weight 223.23
_space_group_crystal_system monoclinic
_space_group_IT_number 15
_space_group_name_Hall '-C 2yc'
_space_group_name_H-M_alt 'C 1 2/c 1'
_atom_sites_solution_hydrogens geom
_audit_creation_method SHELXL-2019/3
_audit_update_record
;
2025-05-26 deposited with the CCDC.	2025-05-28 downloaded from the CCDC.
;
_cell_angle_alpha 90
_cell_angle_beta 101.200(3)
_cell_angle_gamma 90
_cell_formula_units_Z 8
_cell_length_a 20.749(2)
_cell_length_b 9.4724(10)
_cell_length_c 11.9937(12)
_cell_measurement_reflns_used 5027
_cell_measurement_temperature 120(2)
_cell_measurement_theta_max 26.10
_cell_measurement_theta_min 2.00
_cell_volume 2312.4(4)
_computing_cell_refinement 'SAINT v8.34A (Bruker, 2013)'
_computing_data_collection 'Bruker APEX2'
_computing_data_reduction 'SAINT v8.34A (Bruker, 2013)'
_computing_structure_refinement 'SHELXL-2019/2 (Sheldrick, 2019)'
_computing_structure_solution 'SHELXT 2014/4 (Sheldrick, 2014)'
_diffrn_ambient_temperature 120(2)
_diffrn_measured_fraction_theta_full 1.000
_diffrn_measured_fraction_theta_max 1.000
_diffrn_measurement_device_type 'Bruker APEX-II Quasar'
_diffrn_measurement_method 'phi and omega scans'
_diffrn_radiation_type MoK\a
_diffrn_radiation_wavelength 0.71073
_diffrn_reflns_av_R_equivalents 0.0754
_diffrn_reflns_av_unetI/netI 0.0458
_diffrn_reflns_Laue_measured_fraction_full 1.000
_diffrn_reflns_Laue_measured_fraction_max 1.000
_diffrn_reflns_limit_h_max 25
_diffrn_reflns_limit_h_min -25
_diffrn_reflns_limit_k_max 11
_diffrn_reflns_limit_k_min -11
_diffrn_reflns_limit_l_max 14
_diffrn_reflns_limit_l_min -14
_diffrn_reflns_number 23818
_diffrn_reflns_point_group_measured_fraction_full 1.000
_diffrn_reflns_point_group_measured_fraction_max 1.000
_diffrn_reflns_theta_full 25.242
_diffrn_reflns_theta_max 26.095
_diffrn_reflns_theta_min 2.001
_diffrn_source 'Incoatec microfocus sealed tube'
_exptl_absorpt_coefficient_mu 0.115
_exptl_absorpt_correction_T_max 0.7453
_exptl_absorpt_correction_T_min 0.6010
_exptl_absorpt_correction_type multi-scan
_exptl_absorpt_process_details SADABS
_exptl_crystal_colour green
_exptl_crystal_density_diffrn 1.282
_exptl_crystal_density_meas ?
_exptl_crystal_description plate
_exptl_crystal_F_000 936
_exptl_crystal_size_max 0.300
_exptl_crystal_size_mid 0.300
_exptl_crystal_size_min 0.100
_refine_diff_density_max 0.320
_refine_diff_density_min -0.235
_refine_diff_density_rms 0.058
_refine_ls_extinction_method none
_refine_ls_goodness_of_fit_ref 1.033
_refine_ls_hydrogen_treatment riding
_refine_ls_matrix_type full
_refine_ls_number_parameters 147
_refine_ls_number_reflns 2297
_refine_ls_number_restraints 0
_refine_ls_restrained_S_all 1.033
_refine_ls_R_factor_all 0.0874
_refine_ls_R_factor_gt 0.0449
_refine_ls_shift/su_max 0.000
_refine_ls_shift/su_mean 0.000
_refine_ls_structure_factor_coef Fsqd
_refine_ls_weighting_details 'w=1/[\s^2^(Fo^2^)+(0.0577P)^2^+2.7930P] where P=(Fo^2^+2Fc^2^)/3'
_refine_ls_weighting_scheme calc
_refine_ls_wR_factor_gt 0.1042
_refine_ls_wR_factor_ref 0.1272
_reflns_Friedel_coverage 0.000
_reflns_number_gt 1504
_reflns_number_total 2297
_reflns_threshold_expression 'I > 2\s(I)'
_cod_data_source_file d5cc02417j2.cif
_cod_data_source_block shelx_CCDC2
_cod_depositor_comments
;
The following automatic conversions were performed:

data item '_exptl_crystal_density_meas' value 'not measured' was
changed to '?' -- the value is perceived as not measured.

Automatic conversion script
Id: cif_fix_values 8170 2020-07-09 18:12:32Z antanas 

 Adding full bibliography for 7134654--7134656.cif.
;
_cod_original_sg_symbol_H-M 'C 2/c'
_cod_database_code 7134656
_shelx_shelxl_version_number 2019/3
_shelx_space_group_comment
;
The symmetry employed for this shelxl refinement is uniquely defined
by the following loop, which should always be used as a source of
symmetry information in preference to the above space-group names.
They are only intended as comments.
;
_shelx_estimated_absorpt_t_min 0.966
_shelx_estimated_absorpt_t_max 0.989

loop_
_space_group_symop_operation_xyz
'x, y, z'
'-x, y, -z+1/2'
'x+1/2, y+1/2, z'
'-x+1/2, y+1/2, -z+1/2'
'-x, -y, -z'
'x, -y, z-1/2'
'-x+1/2, -y+1/2, -z'
'x+1/2, -y+1/2, z-1/2'

loop_
_atom_site_label
_atom_site_type_symbol
_atom_site_fract_x
_atom_site_fract_y
_atom_site_fract_z
_atom_site_U_iso_or_equiv
_atom_site_adp_type
_atom_site_occupancy
_atom_site_site_symmetry_order
_atom_site_calc_flag
_atom_site_refinement_flags_posn
_atom_site_refinement_flags_adp
_atom_site_refinement_flags_occupancy
_atom_site_disorder_assembly
_atom_site_disorder_group
Na1 Na 0.500000 0.05755(13) 0.250000 0.0220(3) Uani 1 2 d S T P . .
Na2 Na 0.000000 0.500000 0.500000 0.0227(3) Uani 1 2 d S . P . .
O1 O 0.55674(7) 0.19402(17) 0.41741(13) 0.0259(4) Uani 1 1 d . . . . .
N1 N 0.41004(9) 0.0824(2) 0.35179(15) 0.0235(5) Uani 1 1 d . . . . .
N2 N 0.05259(9) 0.3671(2) 0.37569(16) 0.0233(5) Uani 1 1 d . . . . .
C5 C 0.16741(10) 0.2723(2) 0.36910(17) 0.0193(5) Uani 1 1 d . . . . .
C1 C 0.35754(11) 0.1216(2) 0.35695(18) 0.0200(5) Uani 1 1 d . . . . .
C2 C 0.29430(10) 0.1708(2) 0.36204(17) 0.0188(5) Uani 1 1 d . . . . .
C3 C 0.24320(10) 0.0763(2) 0.37752(17) 0.0202(5) Uani 1 1 d . . . . .
H3 H 0.251893 -0.021995 0.385638 0.024 Uiso 1 1 calc R U . . .
C7 C 0.27909(11) 0.3170(2) 0.34521(18) 0.0195(5) Uani 1 1 d . . . . .
H7 H 0.311951 0.380798 0.331282 0.023 Uiso 1 1 calc R U . . .
C6 C 0.21790(10) 0.3658(2) 0.34892(17) 0.0200(5) Uani 1 1 d . . . . .
H6 H 0.208616 0.463558 0.337930 0.024 Uiso 1 1 calc R U . . .
C8 C 0.10467(11) 0.3235(2) 0.37287(17) 0.0202(5) Uani 1 1 d . . . . .
C4 C 0.18241(11) 0.1260(2) 0.38071(18) 0.0206(5) Uani 1 1 d . . . . .
H4 H 0.148975 0.061469 0.390944 0.025 Uiso 1 1 calc R U . . .
C12 C 0.62771(11) 0.2003(3) 0.4457(2) 0.0290(6) Uani 1 1 d . . . . .
H12A H 0.645392 0.243713 0.382780 0.035 Uiso 1 1 calc R U . . .
H12B H 0.646400 0.104254 0.459607 0.035 Uiso 1 1 calc R U . . .
C9 C 0.53527(13) 0.3287(3) 0.4506(2) 0.0333(6) Uani 1 1 d . . . . .
H9A H 0.489089 0.323903 0.460715 0.040 Uiso 1 1 calc R U . . .
H9B H 0.538768 0.401235 0.392651 0.040 Uiso 1 1 calc R U . . .
C11 C 0.64485(12) 0.2895(3) 0.5523(2) 0.0319(6) Uani 1 1 d . . . . .
H11A H 0.679201 0.359654 0.545159 0.038 Uiso 1 1 calc R U . . .
H11B H 0.660724 0.229708 0.619723 0.038 Uiso 1 1 calc R U . . .
C10 C 0.58065(13) 0.3626(3) 0.5618(2) 0.0414(7) Uani 1 1 d . . . . .
H10A H 0.563030 0.325156 0.626857 0.050 Uiso 1 1 calc R U . . .
H10B H 0.587010 0.465814 0.571202 0.050 Uiso 1 1 calc R U . . .

loop_
_atom_site_aniso_label
_atom_site_aniso_U_11
_atom_site_aniso_U_22
_atom_site_aniso_U_33
_atom_site_aniso_U_23
_atom_site_aniso_U_13
_atom_site_aniso_U_12
Na1 0.0163(6) 0.0296(7) 0.0208(6) 0.000 0.0056(5) 0.000
Na2 0.0187(7) 0.0288(7) 0.0212(6) 0.0012(5) 0.0056(5) 0.0061(5)
O1 0.0193(9) 0.0268(9) 0.0320(9) -0.0034(7) 0.0056(7) 0.0001(7)
N1 0.0162(10) 0.0318(12) 0.0229(10) 0.0003(9) 0.0051(8) 0.0031(9)
N2 0.0167(11) 0.0282(11) 0.0257(11) -0.0010(9) 0.0060(8) 0.0047(9)
C5 0.0157(12) 0.0254(13) 0.0169(11) -0.0012(9) 0.0041(9) 0.0044(10)
C1 0.0193(13) 0.0243(12) 0.0158(11) -0.0008(9) 0.0021(9) -0.0010(10)
C2 0.0145(11) 0.0245(13) 0.0180(11) -0.0021(9) 0.0045(9) 0.0032(9)
C3 0.0181(12) 0.0230(12) 0.0194(11) -0.0025(10) 0.0032(9) 0.0022(10)
C7 0.0174(12) 0.0231(13) 0.0186(11) 0.0011(9) 0.0050(9) -0.0006(9)
C6 0.0206(12) 0.0222(12) 0.0175(11) 0.0014(9) 0.0046(9) -0.0002(10)
C8 0.0238(13) 0.0208(12) 0.0160(11) 0.0000(9) 0.0041(10) -0.0024(10)
C4 0.0169(12) 0.0232(13) 0.0216(12) -0.0021(10) 0.0039(9) -0.0018(10)
C12 0.0196(13) 0.0385(15) 0.0296(13) -0.0041(11) 0.0064(11) -0.0019(11)
C9 0.0287(14) 0.0240(14) 0.0485(16) -0.0003(12) 0.0107(12) 0.0017(11)
C11 0.0304(15) 0.0324(15) 0.0308(14) -0.0005(11) 0.0009(11) 0.0007(12)
C10 0.0363(16) 0.0391(17) 0.0500(18) -0.0156(14) 0.0115(13) -0.0022(13)

loop_
_atom_type_symbol
_atom_type_description
_atom_type_scat_dispersion_real
_atom_type_scat_dispersion_imag
_atom_type_scat_source
C C 0.0033 0.0016 'International Tables Vol C Tables 4.2.6.8 and 6.1.1.4'
H H 0.0000 0.0000 'International Tables Vol C Tables 4.2.6.8 and 6.1.1.4'
N N 0.0061 0.0033 'International Tables Vol C Tables 4.2.6.8 and 6.1.1.4'
Na Na 0.0362 0.0249 'International Tables Vol C Tables 4.2.6.8 and 6.1.1.4'
O O 0.0106 0.0060 'International Tables Vol C Tables 4.2.6.8 and 6.1.1.4'

loop_
_geom_angle_atom_site_label_1
_geom_angle_atom_site_label_2
_geom_angle_atom_site_label_3
_geom_angle
_geom_angle_site_symmetry_1
_geom_angle_site_symmetry_3
_geom_angle_publ_flag
N1 Na1 N1 168.88(11) . 2_655 ?
N1 Na1 N2 94.94(6) . 4_545 ?
N1 Na1 N2 93.19(6) 2_655 4_545 ?
N1 Na1 N2 93.19(6) . 3_545 ?
N1 Na1 N2 94.94(6) 2_655 3_545 ?
N2 Na1 N2 85.93(10) 4_545 3_545 ?
N1 Na1 O1 93.78(6) . 2_655 ?
N1 Na1 O1 80.40(6) 2_655 2_655 ?
N2 Na1 O1 78.62(6) 4_545 2_655 ?
N2 Na1 O1 163.53(7) 3_545 2_655 ?
N1 Na1 O1 80.40(6) . . ?
N1 Na1 O1 93.78(6) 2_655 . ?
N2 Na1 O1 163.53(7) 4_545 . ?
N2 Na1 O1 78.62(6) 3_545 . ?
O1 Na1 O1 117.28(9) 2_655 . ?
N1 Na1 Na2 131.14(4) . 4_545 ?
N1 Na1 Na2 51.45(4) 2_655 4_545 ?
N2 Na1 Na2 49.62(4) 4_545 4_545 ?
N2 Na1 Na2 112.71(6) 3_545 4_545 ?
O1 Na1 Na2 52.29(4) 2_655 4_545 ?
O1 Na1 Na2 142.92(4) . 4_545 ?
N1 Na1 Na2 51.45(4) . 3_545 ?
N1 Na1 Na2 131.13(4) 2_655 3_545 ?
N2 Na1 Na2 112.71(6) 4_545 3_545 ?
N2 Na1 Na2 49.62(4) 3_545 3_545 ?
O1 Na1 Na2 142.92(4) 2_655 3_545 ?
O1 Na1 Na2 52.29(4) . 3_545 ?
Na2 Na1 Na2 159.39(5) 4_545 3_545 ?
N2 Na2 N2 180.00(8) . 5_566 ?
N2 Na2 N1 84.72(6) . 7_556 ?
N2 Na2 N1 95.29(6) 5_566 7_556 ?
N2 Na2 N1 95.28(6) . 3_455 ?
N2 Na2 N1 84.71(6) 5_566 3_455 ?
N1 Na2 N1 180.0 7_556 3_455 ?
N2 Na2 O1 80.28(6) . 3_455 ?
N2 Na2 O1 99.72(6) 5_566 3_455 ?
N1 Na2 O1 99.90(6) 7_556 3_455 ?
N1 Na2 O1 80.10(6) 3_455 3_455 ?
N2 Na2 O1 99.72(6) . 7_556 ?
N2 Na2 O1 80.28(6) 5_566 7_556 ?
N1 Na2 O1 80.10(6) 7_556 7_556 ?
N1 Na2 O1 99.90(6) 3_455 7_556 ?
O1 Na2 O1 180.00(5) 3_455 7_556 ?
N2 Na2 Na1 52.33(5) . 3_455 ?
N2 Na2 Na1 127.67(5) 5_566 3_455 ?
N1 Na2 Na1 128.84(4) 7_556 3_455 ?
N1 Na2 Na1 51.16(4) 3_455 3_455 ?
O1 Na2 Na1 52.13(4) 3_455 3_455 ?
O1 Na2 Na1 127.87(4) 7_556 3_455 ?
N2 Na2 Na1 127.67(5) . 7_556 ?
N2 Na2 Na1 52.33(5) 5_566 7_556 ?
N1 Na2 Na1 51.16(4) 7_556 7_556 ?
N1 Na2 Na1 128.84(4) 3_455 7_556 ?
O1 Na2 Na1 127.87(4) 3_455 7_556 ?
O1 Na2 Na1 52.13(4) 7_556 7_556 ?
Na1 Na2 Na1 180.0 3_455 7_556 ?
C9 O1 C12 104.82(18) . . ?
C9 O1 Na1 124.32(14) . . ?
C12 O1 Na1 120.77(13) . . ?
C9 O1 Na2 110.50(14) . 3_545 ?
C12 O1 Na2 118.39(14) . 3_545 ?
Na1 O1 Na2 75.58(5) . 3_545 ?
C1 N1 Na1 151.06(17) . . ?
C1 N1 Na2 130.86(16) . 3_545 ?
Na1 N1 Na2 77.39(5) . 3_545 ?
C8 N2 Na2 138.56(17) . . ?
C8 N2 Na1 123.03(16) . 3_455 ?
Na2 N2 Na1 78.05(6) . 3_455 ?
C8 C5 C4 121.5(2) . . ?
C8 C5 C6 120.6(2) . . ?
C4 C5 C6 117.9(2) . . ?
N1 C1 C2 179.1(3) . . ?
C1 C2 C7 119.9(2) . . ?
C1 C2 C3 121.4(2) . . ?
C7 C2 C3 118.54(19) . . ?
C4 C3 C2 120.4(2) . . ?
C4 C3 H3 119.8 . . ?
C2 C3 H3 119.8 . . ?
C6 C7 C2 120.5(2) . . ?
C6 C7 H7 119.7 . . ?
C2 C7 H7 119.7 . . ?
C7 C6 C5 121.0(2) . . ?
C7 C6 H6 119.5 . . ?
C5 C6 H6 119.5 . . ?
N2 C8 C5 179.5(3) . . ?
C3 C4 C5 121.6(2) . . ?
C3 C4 H4 119.2 . . ?
C5 C4 H4 119.2 . . ?
O1 C12 C11 106.35(19) . . ?
O1 C12 H12A 110.5 . . ?
C11 C12 H12A 110.5 . . ?
O1 C12 H12B 110.5 . . ?
C11 C12 H12B 110.5 . . ?
H12A C12 H12B 108.7 . . ?
O1 C9 C10 105.1(2) . . ?
O1 C9 H9A 110.7 . . ?
C10 C9 H9A 110.7 . . ?
O1 C9 H9B 110.7 . . ?
C10 C9 H9B 110.7 . . ?
H9A C9 H9B 108.8 . . ?
C12 C11 C10 104.5(2) . . ?
C12 C11 H11A 110.8 . . ?
C10 C11 H11A 110.8 . . ?
C12 C11 H11B 110.8 . . ?
C10 C11 H11B 110.8 . . ?
H11A C11 H11B 108.9 . . ?
C9 C10 C11 104.0(2) . . ?
C9 C10 H10A 111.0 . . ?
C11 C10 H10A 111.0 . . ?
C9 C10 H10B 111.0 . . ?
C11 C10 H10B 111.0 . . ?
H10A C10 H10B 109.0 . . ?

loop_
_geom_bond_atom_site_label_1
_geom_bond_atom_site_label_2
_geom_bond_distance
_geom_bond_site_symmetry_2
_geom_bond_publ_flag
Na1 N1 2.4322(18) . ?
Na1 N1 2.4323(18) 2_655 ?
Na1 N2 2.466(2) 4_545 ?
Na1 N2 2.466(2) 3_545 ?
Na1 O1 2.4839(17) 2_655 ?
Na1 O1 2.4839(17) . ?
Na1 Na2 3.0476(4) 4_545 ?
Na1 Na2 3.0476(4) 3_545 ?
Na2 N2 2.3730(18) . ?
Na2 N2 2.3730(18) 5_566 ?
Na2 N1 2.4424(18) 7_556 ?
Na2 N1 2.4424(18) 3_455 ?
Na2 O1 2.4895(16) 3_455 ?
Na2 O1 2.4895(16) 7_556 ?
O1 C9 1.433(3) . ?
O1 C12 1.447(3) . ?
N1 C1 1.164(3) . ?
N2 C8 1.163(3) . ?
C5 C8 1.398(3) . ?
C5 C4 1.422(3) . ?
C5 C6 1.428(3) . ?
C1 C2 1.405(3) . ?
C2 C7 1.426(3) . ?
C2 C3 1.427(3) . ?
C3 C4 1.354(3) . ?
C3 H3 0.9500 . ?
C7 C6 1.360(3) . ?
C7 H7 0.9500 . ?
C6 H6 0.9500 . ?
C4 H4 0.9500 . ?
C12 C11 1.517(3) . ?
C12 H12A 0.9900 . ?
C12 H12B 0.9900 . ?
C9 C10 1.510(4) . ?
C9 H9A 0.9900 . ?
C9 H9B 0.9900 . ?
C11 C10 1.525(4) . ?
C11 H11A 0.9900 . ?
C11 H11B 0.9900 . ?
C10 H10A 0.9900 . ?
C10 H10B 0.9900 . ?
